data_4108443
loop_
_publ_author_name
'David A. Kummer'
'William J. Chain'
'Marvin R. Morales'
'Olga Quiroga'
'Andrew G. Myers'

_publ_section_title
;
 Stereocontrolled Alkylative Construction of Quaternary Carbon Centers
;
_journal_name_full 'Journal of the American Chemical Society'
_journal_page_first 13231
_journal_page_last 13233
_journal_paper_doi 10.1021/ja806021y
_journal_volume 130
_journal_year 2008
_chemical_formula_sum 'C28 H36 Br N O3'
_chemical_formula_weight 514.49
_chemical_name_systematic
; 
 ? 
;
_space_group_IT_number 19
_symmetry_cell_setting orthorhombic
_symmetry_space_group_name_Hall 'P 2ac 2ab'
_symmetry_space_group_name_H-M 'P 21 21 21'
_atom_sites_solution_hydrogens geom
_atom_sites_solution_primary direct
_atom_sites_solution_secondary difmap
_audit_creation_method SHELXL-97
_cell_angle_alpha 90.00
_cell_angle_beta 90.00
_cell_angle_gamma 90.00
_cell_formula_units_Z 4
_cell_length_a 6.0539(18)
_cell_length_b 18.545(6)
_cell_length_c 23.851(6)
_cell_measurement_reflns_used 842
_cell_measurement_temperature 193(2)
_cell_measurement_theta_max 22.82
_cell_measurement_theta_min 2.20
_cell_volume 2677.7(14)
_computing_cell_refinement 'SMART (BRUKER, V5.625, 2001)'
_computing_data_collection 'ASTRO (BRUKER, V5.007, 1997)'
_computing_data_reduction 'SAINT (BRUKER, V6.22, 2001)'
_computing_molecular_graphics 'SHELXTL (BRUKER, 2000, V6.1)'
_computing_publication_material 'XCIF (Sheldrick and BRUKER, 1997, V5.1)'
_computing_structure_refinement 'SHELXL-97 (Sheldrick, 1997)'
_computing_structure_solution 'SHELXS-97 (Sheldrick, 1990)'
_diffrn_ambient_temperature 193(2)
_diffrn_detector_area_resol_mean 836.6
_diffrn_measured_fraction_theta_full 0.999
_diffrn_measured_fraction_theta_max 0.999
_diffrn_measurement_device_type 'Bruker CCD'
_diffrn_measurement_method '\w, 0.3 deg'
_diffrn_radiation_monochromator graphite
_diffrn_radiation_source 'normal-focus sealed tube'
_diffrn_radiation_type MoK\a
_diffrn_radiation_wavelength 0.71073
_diffrn_reflns_av_R_equivalents 0.0626
_diffrn_reflns_av_sigmaI/netI 0.0887
_diffrn_reflns_limit_h_max 7
_diffrn_reflns_limit_h_min -7
_diffrn_reflns_limit_k_max 23
_diffrn_reflns_limit_k_min -24
_diffrn_reflns_limit_l_max 22
_diffrn_reflns_limit_l_min -31
_diffrn_reflns_number 18590
_diffrn_reflns_theta_full 27.93
_diffrn_reflns_theta_max 27.93
_diffrn_reflns_theta_min 1.39
_diffrn_standards_decay_% <1
_diffrn_standards_interval_count 0
_diffrn_standards_number 0
_exptl_absorpt_coefficient_mu 1.563
_exptl_absorpt_correction_T_max 0.8852
_exptl_absorpt_correction_T_min 0.7452
_exptl_absorpt_correction_type empirical
_exptl_absorpt_process_details SADABS
_exptl_crystal_colour colorless
_exptl_crystal_density_diffrn 1.276
_exptl_crystal_description needle
_exptl_crystal_F_000 1080
_exptl_crystal_size_max 0.20
_exptl_crystal_size_mid 0.08
_exptl_crystal_size_min 0.08
_refine_diff_density_max 0.492
_refine_diff_density_min -0.321
_refine_diff_density_rms 0.062
_refine_ls_abs_structure_details 'Flack H D (1983), Acta Cryst. A39, 876-881'
_refine_ls_abs_structure_Flack 0.010(11)
_refine_ls_extinction_method none
_refine_ls_goodness_of_fit_ref 0.990
_refine_ls_hydrogen_treatment constr
_refine_ls_matrix_type full
_refine_ls_number_parameters 304
_refine_ls_number_reflns 6394
_refine_ls_number_restraints 0
_refine_ls_restrained_S_all 0.990
_refine_ls_R_factor_all 0.0934
_refine_ls_R_factor_gt 0.0536
_refine_ls_shift/su_max 0.032
_refine_ls_shift/su_mean 0.001
_refine_ls_structure_factor_coef Fsqd
_refine_ls_weighting_details 'calc w=1/[\s^2^(Fo^2^)+(0.0508P)^2^+0.0000P] where P=(Fo^2^+2Fc^2^)/3'
_refine_ls_weighting_scheme calc
_refine_ls_wR_factor_gt 0.1087
_refine_ls_wR_factor_ref 0.1239
_reflns_number_gt 4320
_reflns_number_total 6394
_reflns_threshold_expression >2sigma(I)
_cod_data_source_file ja806021y_si_003.cif
_cod_data_source_block agm56t
_cod_original_cell_volume 2677.7(13)
_cod_database_code 4108443

loop_
_symmetry_equiv_pos_as_xyz
'x, y, z'
'-x+1/2, -y, z+1/2'
'-x, y+1/2, -z+1/2'
'x+1/2, -y+1/2, -z'

loop_
_atom_site_label
_atom_site_type_symbol
_atom_site_fract_x
_atom_site_fract_y
_atom_site_fract_z
_atom_site_U_iso_or_equiv
_atom_site_adp_type
_atom_site_occupancy
_atom_site_symmetry_multiplicity
_atom_site_calc_flag
_atom_site_refinement_flags
Br1 Br -0.28771(8) 0.85037(2) 0.879107(18) 0.05537(16) Uani 1 1 d .
O1 O -0.1814(4) 0.41580(19) 0.86903(11) 0.0643(9) Uani 1 1 d .
O2 O 0.0731(4) 0.52251(13) 0.96174(10) 0.0352(6) Uani 1 1 d .
O3 O 0.3825(4) 0.58282(14) 0.98618(12) 0.0455(7) Uani 1 1 d .
N1 N 0.1327(4) 0.38331(15) 0.91118(12) 0.0292(6) Uani 1 1 d .
C1 C 0.0087(6) 0.39383(19) 0.86448(15) 0.0349(9) Uani 1 1 d .
C2 C 0.1002(6) 0.3824(2) 0.80391(15) 0.0351(9) Uani 1 1 d .
C3 C 0.2983(7) 0.4327(2) 0.79271(16) 0.0445(9) Uani 1 1 d .
H3A H 0.4291 0.4126 0.8121 0.053 Uiso 1 1 calc R
H3B H 0.3300 0.4321 0.7520 0.053 Uiso 1 1 calc R
C4 C 0.2717(8) 0.5097(2) 0.81063(17) 0.0521(11) Uani 1 1 d .
H4 H 0.1309 0.5312 0.8052 0.063 Uiso 1 1 calc R
C5 C 0.4208(9) 0.5487(3) 0.8324(2) 0.0708(14) Uani 1 1 d .
H5A H 0.5641 0.5294 0.8387 0.085 Uiso 1 1 calc R
H5B H 0.3892 0.5971 0.8425 0.085 Uiso 1 1 calc R
C6 C -0.0823(7) 0.4056(2) 0.76333(17) 0.0510(11) Uani 1 1 d .
H6A H -0.1122 0.4571 0.7682 0.077 Uiso 1 1 calc R
H6B H -0.2169 0.3780 0.7711 0.077 Uiso 1 1 calc R
H6C H -0.0346 0.3965 0.7247 0.077 Uiso 1 1 calc R
C7 C 0.1777(7) 0.3040(2) 0.79064(16) 0.0437(9) Uani 1 1 d .
H7A H 0.2349 0.3046 0.7518 0.052 Uiso 1 1 calc R
H7B H 0.3057 0.2942 0.8153 0.052 Uiso 1 1 calc R
C8 C 0.0238(9) 0.2379(2) 0.79516(19) 0.0594(13) Uani 1 1 d .
C9 C -0.0971(18) 0.2337(4) 0.8509(3) 0.167(5) Uani 1 1 d .
H9A H -0.2106 0.1961 0.8489 0.250 Uiso 1 1 calc R
H9B H -0.1669 0.2803 0.8589 0.250 Uiso 1 1 calc R
H9C H 0.0083 0.2221 0.8807 0.250 Uiso 1 1 calc R
C10 C 0.1636(12) 0.1726(3) 0.7840(4) 0.137(3) Uani 1 1 d .
H10A H 0.0698 0.1295 0.7833 0.206 Uiso 1 1 calc R
H10B H 0.2744 0.1676 0.8137 0.206 Uiso 1 1 calc R
H10C H 0.2380 0.1780 0.7478 0.206 Uiso 1 1 calc R
C11 C -0.1519(11) 0.2350(4) 0.7498(3) 0.113(2) Uani 1 1 d .
H11A H -0.0824 0.2411 0.7130 0.169 Uiso 1 1 calc R
H11B H -0.2596 0.2736 0.7559 0.169 Uiso 1 1 calc R
H11C H -0.2272 0.1882 0.7512 0.169 Uiso 1 1 calc R
C12 C 0.3629(6) 0.3604(3) 0.91286(18) 0.0565(12) Uani 1 1 d .
H12A H 0.4431 0.3820 0.8814 0.085 Uiso 1 1 calc R
H12B H 0.3704 0.3077 0.9101 0.085 Uiso 1 1 calc R
H12C H 0.4299 0.3761 0.9482 0.085 Uiso 1 1 calc R
C13 C 0.0329(8) 0.3278(2) 1.00228(17) 0.0519(11) Uani 1 1 d .
H13A H -0.0212 0.2869 0.9802 0.078 Uiso 1 1 calc R
H13B H -0.0621 0.3346 1.0351 0.078 Uiso 1 1 calc R
H13C H 0.1845 0.3181 1.0146 0.078 Uiso 1 1 calc R
C14 C 0.0291(6) 0.39610(19) 0.96621(14) 0.0322(8) Uani 1 1 d .
H14 H -0.1294 0.4084 0.9592 0.039 Uiso 1 1 calc R
C15 C 0.1340(6) 0.46080(18) 0.99550(13) 0.0313(8) Uani 1 1 d .
H15 H 0.2984 0.4553 0.9955 0.038 Uiso 1 1 calc R
C16 C 0.0543(6) 0.47185(19) 1.05423(15) 0.0332(8) Uani 1 1 d .
C17 C 0.1875(7) 0.45235(18) 1.09868(15) 0.0378(8) Uani 1 1 d .
H17 H 0.3297 0.4326 1.0917 0.045 Uiso 1 1 calc R
C18 C 0.1152(7) 0.4614(2) 1.15386(17) 0.0454(10) Uani 1 1 d .
H18 H 0.2071 0.4474 1.1842 0.055 Uiso 1 1 calc R
C19 C -0.0872(8) 0.4903(2) 1.16387(18) 0.0495(11) Uani 1 1 d .
H19 H -0.1355 0.4969 1.2014 0.059 Uiso 1 1 calc R
C20 C -0.2246(7) 0.5104(2) 1.11969(18) 0.0498(10) Uani 1 1 d .
H20 H -0.3664 0.5302 1.1270 0.060 Uiso 1 1 calc R
C21 C -0.1527(6) 0.5011(2) 1.06511(17) 0.0410(10) Uani 1 1 d .
H21 H -0.2455 0.5149 1.0348 0.049 Uiso 1 1 calc R
C22 C 0.2007(7) 0.58220(19) 0.96562(14) 0.0339(8) Uani 1 1 d .
C23 C 0.0850(5) 0.6462(2) 0.94196(14) 0.0328(8) Uani 1 1 d .
C24 C -0.1222(6) 0.6403(2) 0.91776(17) 0.0447(10) Uani 1 1 d .
H24 H -0.1916 0.5945 0.9148 0.054 Uiso 1 1 calc R
C25 C -0.2279(7) 0.7013(2) 0.89787(16) 0.0476(10) Uani 1 1 d .
H25 H -0.3685 0.6974 0.8804 0.057 Uiso 1 1 calc R
C26 C -0.1297(6) 0.76726(19) 0.90338(15) 0.0379(9) Uani 1 1 d .
C27 C 0.0761(7) 0.7747(2) 0.92799(16) 0.0420(10) Uani 1 1 d .
H27 H 0.1426 0.8208 0.9320 0.050 Uiso 1 1 calc R
C28 C 0.1817(7) 0.71349(19) 0.94655(15) 0.0369(9) Uani 1 1 d .
H28 H 0.3243 0.7175 0.9629 0.044 Uiso 1 1 calc R

loop_
_atom_site_aniso_label
_atom_site_aniso_U_11
_atom_site_aniso_U_22
_atom_site_aniso_U_33
_atom_site_aniso_U_23
_atom_site_aniso_U_13
_atom_site_aniso_U_12
Br1 0.0665(3) 0.0398(2) 0.0599(3) 0.0076(2) 0.0016(2) 0.0148(2)
O1 0.0227(14) 0.119(3) 0.0509(18) 0.0090(17) 0.0035(13) 0.0204(16)
O2 0.0300(14) 0.0287(13) 0.0470(15) 0.0069(11) -0.0057(11) -0.0049(11)
O3 0.0290(15) 0.0389(16) 0.0686(19) 0.0066(13) -0.0076(13) -0.0037(12)
N1 0.0212(15) 0.0323(16) 0.0341(17) 0.0058(12) 0.0038(12) 0.0025(12)
C1 0.0225(19) 0.038(2) 0.044(2) 0.0056(16) 0.0022(16) -0.0014(15)
C2 0.0251(19) 0.042(2) 0.038(2) 0.0103(17) 0.0026(16) 0.0058(16)
C3 0.041(2) 0.044(2) 0.048(2) 0.0096(17) 0.013(2) 0.003(2)
C4 0.048(3) 0.051(2) 0.057(3) 0.0114(19) 0.008(2) 0.000(2)
C5 0.066(3) 0.064(3) 0.081(4) -0.015(3) 0.010(3) -0.009(3)
C6 0.044(3) 0.065(3) 0.045(2) 0.006(2) -0.0073(19) 0.010(2)
C7 0.038(2) 0.047(2) 0.047(2) -0.0028(18) 0.0002(18) 0.0067(19)
C8 0.077(4) 0.039(2) 0.061(3) -0.006(2) 0.012(3) -0.010(2)
C9 0.330(14) 0.087(5) 0.083(4) -0.019(3) 0.081(6) -0.107(7)
C10 0.089(5) 0.042(3) 0.281(10) -0.030(5) -0.020(6) 0.009(3)
C11 0.081(5) 0.088(5) 0.168(7) -0.003(4) -0.020(5) -0.026(4)
C12 0.029(2) 0.087(4) 0.054(3) 0.005(2) -0.0037(18) 0.025(2)
C13 0.074(3) 0.034(2) 0.048(3) 0.0034(17) 0.015(2) -0.013(2)
C14 0.0253(19) 0.0306(19) 0.041(2) 0.0054(15) 0.0067(15) -0.0006(15)
C15 0.0262(19) 0.0322(19) 0.036(2) 0.0054(15) -0.0026(15) 0.0002(14)
C16 0.028(2) 0.0257(18) 0.046(2) 0.0020(15) -0.0016(16) -0.0060(15)
C17 0.035(2) 0.0324(19) 0.046(2) -0.0028(15) -0.0034(18) 0.0025(17)
C18 0.048(3) 0.043(2) 0.045(2) -0.0014(18) -0.0014(19) 0.003(2)
C19 0.058(3) 0.045(3) 0.045(3) -0.0099(19) 0.007(2) -0.007(2)
C20 0.036(2) 0.051(2) 0.063(3) -0.015(2) 0.013(2) 0.0006(17)
C21 0.028(2) 0.039(2) 0.056(3) 0.0017(17) -0.0011(17) -0.0018(16)
C22 0.031(2) 0.0336(19) 0.038(2) 0.0039(15) 0.0048(18) -0.0069(17)
C23 0.0266(19) 0.0330(19) 0.0388(19) 0.0026(16) 0.0047(14) -0.0019(17)
C24 0.037(2) 0.029(2) 0.068(3) 0.0077(18) -0.0080(19) -0.0036(17)
C25 0.037(2) 0.042(2) 0.063(3) 0.0072(17) -0.0099(19) -0.0043(19)
C26 0.044(2) 0.032(2) 0.038(2) 0.0026(15) 0.0065(17) 0.0072(17)
C27 0.045(3) 0.031(2) 0.049(2) 0.0028(17) 0.003(2) -0.0039(18)
C28 0.032(2) 0.037(2) 0.042(2) 0.0011(15) 0.0025(17) -0.0041(17)

loop_
_atom_type_symbol
_atom_type_description
_atom_type_scat_dispersion_real
_atom_type_scat_dispersion_imag
_atom_type_scat_source
C C 0.0033 0.0016 'International Tables Vol C Tables 4.2.6.8 and 6.1.1.4'
H H 0.0000 0.0000 'International Tables Vol C Tables 4.2.6.8 and 6.1.1.4'
N N 0.0061 0.0033 'International Tables Vol C Tables 4.2.6.8 and 6.1.1.4'
O O 0.0106 0.0060 'International Tables Vol C Tables 4.2.6.8 and 6.1.1.4'
Br Br -0.2901 2.4595 'International Tables Vol C Tables 4.2.6.8 and 6.1.1.4'

loop_
_geom_angle_atom_site_label_1
_geom_angle_atom_site_label_2
_geom_angle_atom_site_label_3
_geom_angle
C22 O2 C15 117.6(3)
C1 N1 C12 126.4(3)
C1 N1 C14 118.2(3)
C12 N1 C14 115.4(3)
O1 C1 N1 119.6(3)
O1 C1 C2 117.4(3)
N1 C1 C2 122.9(3)
C6 C2 C3 106.3(3)
C6 C2 C7 110.5(3)
C3 C2 C7 107.2(3)
C6 C2 C1 106.9(3)
C3 C2 C1 110.7(3)
C7 C2 C1 114.9(3)
C4 C3 C2 116.3(3)
C4 C3 H3A 108.2
C2 C3 H3A 108.2
C4 C3 H3B 108.2
C2 C3 H3B 108.2
H3A C3 H3B 107.4
C5 C4 C3 125.7(5)
C5 C4 H4 117.2
C3 C4 H4 117.2
C4 C5 H5A 120.0
C4 C5 H5B 120.0
H5A C5 H5B 120.0
C2 C6 H6A 109.5
C2 C6 H6B 109.5
H6A C6 H6B 109.5
C2 C6 H6C 109.5
H6A C6 H6C 109.5
H6B C6 H6C 109.5
C8 C7 C2 123.0(3)
C8 C7 H7A 106.6
C2 C7 H7A 106.6
C8 C7 H7B 106.6
C2 C7 H7B 106.6
H7A C7 H7B 106.5
C10 C8 C9 112.7(6)
C10 C8 C11 103.9(5)
C9 C8 C11 106.5(6)
C10 C8 C7 106.7(4)
C9 C8 C7 113.1(4)
C11 C8 C7 113.7(4)
C8 C9 H9A 109.5
C8 C9 H9B 109.5
H9A C9 H9B 109.5
C8 C9 H9C 109.5
H9A C9 H9C 109.5
H9B C9 H9C 109.5
C8 C10 H10A 109.5
C8 C10 H10B 109.5
H10A C10 H10B 109.5
C8 C10 H10C 109.5
H10A C10 H10C 109.5
H10B C10 H10C 109.5
C8 C11 H11A 109.5
C8 C11 H11B 109.5
H11A C11 H11B 109.5
C8 C11 H11C 109.5
H11A C11 H11C 109.5
H11B C11 H11C 109.5
N1 C12 H12A 109.5
N1 C12 H12B 109.5
H12A C12 H12B 109.5
N1 C12 H12C 109.5
H12A C12 H12C 109.5
H12B C12 H12C 109.5
C14 C13 H13A 109.5
C14 C13 H13B 109.5
H13A C13 H13B 109.5
C14 C13 H13C 109.5
H13A C13 H13C 109.5
H13B C13 H13C 109.5
N1 C14 C15 110.9(3)
N1 C14 C13 111.1(3)
C15 C14 C13 112.8(3)
N1 C14 H14 107.3
C15 C14 H14 107.3
C13 C14 H14 107.3
O2 C15 C16 109.3(3)
O2 C15 C14 105.1(3)
C16 C15 C14 113.7(3)
O2 C15 H15 109.5
C16 C15 H15 109.5
C14 C15 H15 109.5
C17 C16 C21 119.1(4)
C17 C16 C15 119.7(3)
C21 C16 C15 121.3(3)
C16 C17 C18 120.6(4)
C16 C17 H17 119.7
C18 C17 H17 119.7
C19 C18 C17 119.7(4)
C19 C18 H18 120.1
C17 C18 H18 120.1
C18 C19 C20 120.7(4)
C18 C19 H19 119.6
C20 C19 H19 119.6
C21 C20 C19 119.4(4)
C21 C20 H20 120.3
C19 C20 H20 120.3
C20 C21 C16 120.5(4)
C20 C21 H21 119.7
C16 C21 H21 119.7
O3 C22 O2 123.9(3)
O3 C22 C23 125.2(3)
O2 C22 C23 111.0(3)
C28 C23 C24 119.2(4)
C28 C23 C22 119.3(3)
C24 C23 C22 121.4(4)
C25 C24 C23 119.8(4)
C25 C24 H24 120.1
C23 C24 H24 120.1
C26 C25 C24 119.8(4)
C26 C25 H25 120.1
C24 C25 H25 120.1
C25 C26 C27 121.4(4)
C25 C26 Br1 118.5(3)
C27 C26 Br1 120.0(3)
C28 C27 C26 118.2(4)
C28 C27 H27 120.9
C26 C27 H27 120.9
C27 C28 C23 121.5(4)
C27 C28 H28 119.3
C23 C28 H28 119.3

loop_
_geom_bond_atom_site_label_1
_geom_bond_atom_site_label_2
_geom_bond_distance
Br1 C26 1.904(4)
O1 C1 1.225(4)
O2 C22 1.353(4)
O2 C15 1.447(4)
O3 C22 1.205(5)
N1 C1 1.357(4)
N1 C12 1.457(5)
N1 C14 1.474(4)
C1 C2 1.562(5)
C2 C6 1.531(5)
C2 C3 1.543(5)
C2 C7 1.560(5)
C3 C4 1.499(5)
C3 H3A 0.9900
C3 H3B 0.9900
C4 C5 1.268(6)
C4 H4 0.9500
C5 H5A 0.9500
C5 H5B 0.9500
C6 H6A 0.9800
C6 H6B 0.9800
C6 H6C 0.9800
C7 C8 1.544(6)
C7 H7A 0.9900
C7 H7B 0.9900
C8 C10 1.501(7)
C8 C9 1.518(8)
C8 C11 1.519(8)
C9 H9A 0.9800
C9 H9B 0.9800
C9 H9C 0.9800
C10 H10A 0.9800
C10 H10B 0.9800
C10 H10C 0.9800
C11 H11A 0.9800
C11 H11B 0.9800
C11 H11C 0.9800
C12 H12A 0.9800
C12 H12B 0.9800
C12 H12C 0.9800
C13 C14 1.532(5)
C13 H13A 0.9800
C13 H13B 0.9800
C13 H13C 0.9800
C14 C15 1.527(5)
C14 H14 1.0000
C15 C16 1.496(5)
C15 H15 1.0000
C16 C17 1.380(5)
C16 C21 1.390(5)
C17 C18 1.397(5)
C17 H17 0.9500
C18 C19 1.358(6)
C18 H18 0.9500
C19 C20 1.393(6)
C19 H19 0.9500
C20 C21 1.383(5)
C20 H20 0.9500
C21 H21 0.9500
C22 C23 1.490(5)
C23 C28 1.382(5)
C23 C24 1.385(5)
C24 C25 1.383(5)
C24 H24 0.9500
C25 C26 1.366(5)
C25 H25 0.9500
C26 C27 1.384(6)
C27 C28 1.376(5)
C27 H27 0.9500
C28 H28 0.9500

loop_
_geom_torsion_atom_site_label_1
_geom_torsion_atom_site_label_2
_geom_torsion_atom_site_label_3
_geom_torsion_atom_site_label_4
_geom_torsion
C12 N1 C1 O1 -177.3(4)
C14 N1 C1 O1 2.5(5)
C12 N1 C1 C2 -0.1(5)
C14 N1 C1 C2 179.7(3)
O1 C1 C2 C6 1.9(5)
N1 C1 C2 C6 -175.4(3)
O1 C1 C2 C3 117.3(4)
N1 C1 C2 C3 -60.0(4)
O1 C1 C2 C7 -121.1(4)
N1 C1 C2 C7 61.6(5)
C6 C2 C3 C4 70.3(4)
C7 C2 C3 C4 -171.5(3)
C1 C2 C3 C4 -45.5(4)
C2 C3 C4 C5 141.3(5)
C6 C2 C7 C8 -62.8(5)
C3 C2 C7 C8 -178.3(3)
C1 C2 C7 C8 58.3(5)
C2 C7 C8 C10 -175.2(5)
C2 C7 C8 C9 -50.7(7)
C2 C7 C8 C11 70.9(5)
C1 N1 C14 C15 -113.2(3)
C12 N1 C14 C15 66.6(4)
C1 N1 C14 C13 120.5(4)
C12 N1 C14 C13 -59.6(4)
C22 O2 C15 C16 80.0(4)
C22 O2 C15 C14 -157.6(3)
N1 C14 C15 O2 67.0(3)
C13 C14 C15 O2 -167.7(3)
N1 C14 C15 C16 -173.5(3)
C13 C14 C15 C16 -48.2(4)
O2 C15 C16 C17 -139.1(3)
C14 C15 C16 C17 103.8(4)
O2 C15 C16 C21 41.3(4)
C14 C15 C16 C21 -75.8(4)
C21 C16 C17 C18 0.4(5)
C15 C16 C17 C18 -179.2(3)
C16 C17 C18 C19 -0.7(6)
C17 C18 C19 C20 0.7(6)
C18 C19 C20 C21 -0.5(6)
C19 C20 C21 C16 0.3(6)
C17 C16 C21 C20 -0.2(5)
C15 C16 C21 C20 179.4(3)
C15 O2 C22 O3 15.3(5)
C15 O2 C22 C23 -163.9(3)
O3 C22 C23 C28 -4.7(6)
O2 C22 C23 C28 174.5(3)
O3 C22 C23 C24 178.3(4)
O2 C22 C23 C24 -2.5(5)
C28 C23 C24 C25 0.9(6)
C22 C23 C24 C25 177.9(4)
C23 C24 C25 C26 -1.5(6)
C24 C25 C26 C27 0.8(6)
C24 C25 C26 Br1 -176.7(3)
C25 C26 C27 C28 0.6(6)
Br1 C26 C27 C28 178.0(3)
C26 C27 C28 C23 -1.2(6)
C24 C23 C28 C27 0.5(6)
C22 C23 C28 C27 -176.6(3)
